data_4516214
loop_
_publ_author_name
'Gair, Joseph J.'
'Haines, Brandon E.'
'Filatov, Alexander S.'
'Musaev, Djamaladdin G.'
'Lewis, Jared C.'

_publ_section_title
;
 Di-Palladium Complexes are Active Catalysts for Mono-N-Protected Amino
 Acid-Accelerated Enantioselective C--H Functionalization
;
_journal_name_full 'ACS Catalysis'
_journal_page_first 11386
_journal_paper_doi 10.1021/acscatal.9b03887
_journal_year 2019
_chemical_formula_moiety 'C30 H38 Fe2 N2 O4 Pd2'
_chemical_formula_sum 'C30 H38 Fe2 N2 O4 Pd2'
_chemical_formula_weight 815.12
_space_group_crystal_system triclinic
_space_group_IT_number 2
_space_group_name_Hall '-P 1'
_space_group_name_H-M_alt 'P -1'
_atom_sites_solution_hydrogens geom
_atom_sites_solution_primary dual
_atom_sites_solution_secondary difmap
_audit_creation_date 2016-12-28
_audit_creation_method
;
Olex2 1.2
(compiled 2016.11.30 svn.r3356 for OlexSys, GUI svn.r5269)
;
_cell_angle_alpha 89.281(3)
_cell_angle_beta 88.144(3)
_cell_angle_gamma 71.583(3)
_cell_formula_units_Z 2
_cell_length_a 7.4139(8)
_cell_length_b 12.1658(12)
_cell_length_c 17.3075(18)
_cell_measurement_reflns_used 9997
_cell_measurement_temperature 100(2)
_cell_measurement_theta_max 26.43
_cell_measurement_theta_min 2.35
_cell_volume 1480.3(3)
_computing_cell_refinement 'SAINT V.8.35A (Bruker AXS Inc., 2013)'
_computing_data_collection 'APEX3 v.2015.9-0 (Bruker AXS Inc., 2015)'
_computing_data_reduction 'SAINT V.8.35A (Bruker AXS Inc., 2013)'
_computing_molecular_graphics
;
OLEX2: a complete structure solution, refinement and analysis program 
Dolomanov et al., 2009

Mercury: visualization and analysis of crystal structures
Macrae, et al., 2006

O. V. Dolomanov, L. J. Bourhis, R. J. Gildea, J. A. K. Howard and H. Puschmann.
J. Appl. Cryst. (2009). 42, 339-341;

C. F. Macrae, P. R. Edgington, P. McCabe, E. Pidcock, G. P. Shields, R. Taylor,
M. Towler and J. van de Streek, J. Appl. Cryst. (2006). 39, 453-457.
;
_computing_publication_material
;
 APEX3 v.2015.5-2 (Bruker AXS Inc., 2015)
 OLEX2 (Dolomanov et al., 2009)
;
_computing_structure_refinement 'XL-2018/3 (Sheldrick, 2015b)'
_computing_structure_solution 'XT 2018/2 (Sheldrick, 2015a)'
_diffrn_ambient_temperature 100(2)
_diffrn_detector 'Bruker PHOTON 100'
_diffrn_detector_area_resol_mean 10.4167
_diffrn_detector_type CMOS
_diffrn_measured_fraction_theta_full 0.991
_diffrn_measured_fraction_theta_max 0.960
_diffrn_measurement_device_type 'Bruker D8 Venture'
_diffrn_measurement_method 'omega and phi scans'
_diffrn_radiation_monochromator mirrors
_diffrn_radiation_type MoK\a
_diffrn_radiation_wavelength 0.71073
_diffrn_reflns_av_R_equivalents 0.0492
_diffrn_reflns_av_unetI/netI 0.0600
_diffrn_reflns_Laue_measured_fraction_full 0.991
_diffrn_reflns_Laue_measured_fraction_max 0.960
_diffrn_reflns_limit_h_max 9
_diffrn_reflns_limit_h_min -9
_diffrn_reflns_limit_k_max 15
_diffrn_reflns_limit_k_min -15
_diffrn_reflns_limit_l_max 21
_diffrn_reflns_limit_l_min 0
_diffrn_reflns_number 6196
_diffrn_reflns_point_group_measured_fraction_full 0.991
_diffrn_reflns_point_group_measured_fraction_max 0.960
_diffrn_reflns_theta_full 25.242
_diffrn_reflns_theta_max 26.680
_diffrn_reflns_theta_min 2.119
_diffrn_source 'micro-focus X-ray tube'
_diffrn_source_type 'INCOATEC ImuS'
_exptl_absorpt_coefficient_mu 2.194
_exptl_absorpt_correction_T_max 0.7453
_exptl_absorpt_correction_T_min 0.6681
_exptl_absorpt_correction_type multi-scan
_exptl_absorpt_process_details
;
 TWINABS-2016/2 (Bruker,2016/2) 
;
_exptl_crystal_colour orange
_exptl_crystal_colour_primary orange
_exptl_crystal_density_diffrn 1.829
_exptl_crystal_description block
_exptl_crystal_F_000 816
_exptl_crystal_size_max 0.22
_exptl_crystal_size_mid 0.09
_exptl_crystal_size_min 0.06
_refine_diff_density_max 1.181
_refine_diff_density_min -0.557
_refine_diff_density_rms 0.151
_refine_ls_extinction_method none
_refine_ls_goodness_of_fit_ref 1.132
_refine_ls_hydrogen_treatment constr
_refine_ls_matrix_type full
_refine_ls_number_parameters 368
_refine_ls_number_reflns 6196
_refine_ls_number_restraints 0
_refine_ls_restrained_S_all 1.132
_refine_ls_R_factor_all 0.0650
_refine_ls_R_factor_gt 0.0467
_refine_ls_shift/su_max 0.000
_refine_ls_shift/su_mean 0.000
_refine_ls_structure_factor_coef Fsqd
_refine_ls_weighting_details 'w=1/[\s^2^(Fo^2^)+(0.0317P)^2^+3.3736P] where P=(Fo^2^+2Fc^2^)/3'
_refine_ls_weighting_scheme calc
_refine_ls_wR_factor_gt 0.0847
_refine_ls_wR_factor_ref 0.0902
_reflns_Friedel_coverage 0.000
_reflns_number_gt 5271
_reflns_number_total 6196
_reflns_threshold_expression 'I > 2\s(I)'
_cod_data_source_file cs9b03887_si_002.cif
_cod_data_source_block 01_FcOAc
_cod_database_code 4516214
_shelx_space_group_comment
;
The symmetry employed for this shelxl refinement is uniquely defined
by the following loop, which should always be used as a source of
symmetry information in preference to the above space-group names.
They are only intended as comments.
;
_shelx_estimated_absorpt_t_max 0.880
_shelx_estimated_absorpt_t_min 0.644
_olex2_refinement_description
;
1. Twinned data refinement
 Scales: 0.8462(8)
 0.1538(8)
2. Fixed Uiso
 At 1.2 times of:
  All C(H) groups, All C(H,H) groups
 At 1.5 times of:
  All C(H,H,H) groups
3.a Secondary CH2 refined with riding coordinates:
 C11(H11A,H11B), C20(H20A,H20B)
3.b Aromatic/amide H refined with riding coordinates:
 C1(H1), C2(H2), C3(H3), C4(H4), C5(H5), C6(H6), C7(H7), C10(H10), C22(H22),
 C23(H23), C24(H24), C26(H26), C27(H27), C28(H28), C29(H29), C30(H30)
3.c Idealised Me refined as rotating group:
 C12(H12A,H12B,H12C), C13(H13A,H13B,H13C), C15(H15A,H15B,H15C), C17(H17A,H17B,
 H17C), C18(H18A,H18B,H18C), C19(H19A,H19B,H19C)
;
_olex2_submission_special_instructions 'No special instructions were received'

loop_
_space_group_symop_operation_xyz
'x, y, z'
'-x, -y, -z'

loop_
_atom_site_label
_atom_site_type_symbol
_atom_site_fract_x
_atom_site_fract_y
_atom_site_fract_z
_atom_site_U_iso_or_equiv
_atom_site_adp_type
_atom_site_occupancy
_atom_site_site_symmetry_order
_atom_site_calc_flag
_atom_site_refinement_flags_posn
Pd1 Pd 0.52946(6) 0.38523(3) 0.25454(2) 0.01413(12) Uani 1 1 d .
Pd2 Pd 0.44229(7) 0.64552(4) 0.25105(2) 0.01579(12) Uani 1 1 d .
Fe1 Fe 0.54791(12) 0.16772(7) 0.39109(5) 0.0162(2) Uani 1 1 d .
Fe2 Fe 0.18281(13) 0.86660(7) 0.12523(5) 0.0185(2) Uani 1 1 d .
O1 O 0.7465(6) 0.4120(3) 0.3141(2) 0.0185(9) Uani 1 1 d .
O2 O 0.6198(6) 0.5980(3) 0.3488(2) 0.0233(10) Uani 1 1 d .
O3 O 0.6628(6) 0.5989(3) 0.1734(2) 0.0202(9) Uani 1 1 d .
O4 O 0.6414(6) 0.4221(3) 0.1450(2) 0.0229(10) Uani 1 1 d .
N1 N 0.3142(8) 0.3337(4) 0.2047(3) 0.0219(12) Uani 1 1 d .
N2 N 0.2067(7) 0.7234(4) 0.3215(3) 0.0217(12) Uani 1 1 d .
C1 C 0.8153(9) 0.1023(5) 0.4289(4) 0.0259(15) Uani 1 1 d .
H1 H 0.871748 0.137269 0.465863 0.031 Uiso 1 1 calc R
C2 C 0.7129(9) 0.0237(5) 0.4453(4) 0.0285(16) Uani 1 1 d .
H2 H 0.691100 -0.003847 0.495260 0.034 Uiso 1 1 calc R
C3 C 0.6491(9) -0.0069(5) 0.3757(4) 0.0300(17) Uani 1 1 d .
H3 H 0.575491 -0.057443 0.370028 0.036 Uiso 1 1 calc R
C4 C 0.7157(10) 0.0524(5) 0.3150(4) 0.0293(16) Uani 1 1 d .
H4 H 0.694806 0.047794 0.261471 0.035 Uiso 1 1 calc R
C5 C 0.8189(9) 0.1196(5) 0.3487(4) 0.0240(15) Uani 1 1 d .
H5 H 0.879261 0.167416 0.321653 0.029 Uiso 1 1 calc R
C6 C 0.3446(8) 0.2637(5) 0.4652(3) 0.0203(14) Uani 1 1 d .
H6 H 0.333259 0.250724 0.519129 0.024 Uiso 1 1 calc R
C7 C 0.2607(8) 0.2169(5) 0.4062(4) 0.0222(14) Uani 1 1 d .
H7 H 0.185052 0.167212 0.413252 0.027 Uiso 1 1 calc R
C8 C 0.3120(8) 0.2587(5) 0.3351(3) 0.0182(13) Uani 1 1 d .
C9 C 0.4287(8) 0.3320(5) 0.3484(3) 0.0171(13) Uani 1 1 d .
C10 C 0.4492(9) 0.3337(5) 0.4299(3) 0.0188(13) Uani 1 1 d .
H10 H 0.519462 0.373947 0.456273 0.023 Uiso 1 1 calc R
C11 C 0.2675(10) 0.2425(5) 0.2527(4) 0.0269(15) Uani 1 1 d .
H11A H 0.344115 0.164455 0.234264 0.032 Uiso 1 1 calc R
H11B H 0.131175 0.250019 0.248684 0.032 Uiso 1 1 calc R
C12 C 0.1435(10) 0.4363(6) 0.2039(4) 0.0363(18) Uani 1 1 d .
H12A H 0.115014 0.468494 0.256098 0.054 Uiso 1 1 calc GR
H12B H 0.035643 0.414017 0.186215 0.054 Uiso 1 1 calc GR
H12C H 0.166080 0.494599 0.168662 0.054 Uiso 1 1 calc GR
C13 C 0.3620(11) 0.2910(7) 0.1254(4) 0.0373(18) Uani 1 1 d .
H13A H 0.384973 0.352077 0.092908 0.056 Uiso 1 1 calc GR
H13B H 0.256211 0.269237 0.105103 0.056 Uiso 1 1 calc GR
H13C H 0.476724 0.223243 0.125220 0.056 Uiso 1 1 calc GR
C14 C 0.7349(9) 0.4988(5) 0.3560(3) 0.0179(13) Uani 1 1 d .
C15 C 0.8713(9) 0.4797(6) 0.4199(4) 0.0259(15) Uani 1 1 d .
H15A H 0.832012 0.436463 0.461758 0.039 Uiso 1 1 calc GR
H15B H 0.872797 0.554628 0.439388 0.039 Uiso 1 1 calc GR
H15C H 0.998905 0.435320 0.400463 0.039 Uiso 1 1 calc GR
C16 C 0.6966(9) 0.5105(5) 0.1318(3) 0.0207(14) Uani 1 1 d .
C17 C 0.8099(10) 0.5101(6) 0.0581(3) 0.0313(17) Uani 1 1 d .
H17A H 0.725302 0.524260 0.014197 0.047 Uiso 1 1 calc GR
H17B H 0.908237 0.434598 0.051953 0.047 Uiso 1 1 calc GR
H17C H 0.870015 0.571010 0.060210 0.047 Uiso 1 1 calc GR
C18 C 0.1874(10) 0.6490(6) 0.3878(4) 0.0283(16) Uani 1 1 d .
H18A H 0.301568 0.630558 0.418792 0.042 Uiso 1 1 calc GR
H18B H 0.172180 0.577113 0.368562 0.042 Uiso 1 1 calc GR
H18C H 0.075705 0.690130 0.419946 0.042 Uiso 1 1 calc GR
C19 C 0.2357(10) 0.8294(5) 0.3534(4) 0.0292(16) Uani 1 1 d .
H19A H 0.351928 0.807549 0.383244 0.044 Uiso 1 1 calc GR
H19B H 0.126662 0.869601 0.387196 0.044 Uiso 1 1 calc GR
H19C H 0.247488 0.880885 0.310911 0.044 Uiso 1 1 calc GR
C20 C 0.0280(9) 0.7535(5) 0.2761(4) 0.0246(15) Uani 1 1 d .
H20A H -0.038068 0.695386 0.286034 0.029 Uiso 1 1 calc R
H20B H -0.058738 0.830365 0.292137 0.029 Uiso 1 1 calc R
C21 C 0.0788(9) 0.7554(5) 0.1923(4) 0.0201(14) Uani 1 1 d .
C22 C -0.0303(9) 0.7918(5) 0.1261(4) 0.0239(15) Uani 1 1 d .
H22 H -0.162602 0.833024 0.125951 0.029 Uiso 1 1 calc R
C23 C 0.0897(10) 0.7567(5) 0.0600(4) 0.0239(15) Uani 1 1 d .
H23 H 0.052285 0.768301 0.007762 0.029 Uiso 1 1 calc R
C24 C 0.2758(9) 0.7012(5) 0.0856(3) 0.0190(13) Uani 1 1 d .
H24 H 0.386378 0.670649 0.053477 0.023 Uiso 1 1 calc R
C25 C 0.2684(9) 0.6992(5) 0.1681(3) 0.0181(13) Uani 1 1 d .
C26 C 0.3602(10) 0.9492(5) 0.1686(4) 0.0257(15) Uani 1 1 d .
H26 H 0.457226 0.917829 0.204655 0.031 Uiso 1 1 calc R
C27 C 0.1687(10) 1.0114(5) 0.1861(4) 0.0259(15) Uani 1 1 d .
H27 H 0.112590 1.028835 0.236443 0.031 Uiso 1 1 calc R
C28 C 0.0765(10) 1.0427(5) 0.1173(4) 0.0291(16) Uani 1 1 d .
H28 H -0.053922 1.086146 0.112685 0.035 Uiso 1 1 calc R
C29 C 0.2065(11) 0.9999(5) 0.0550(4) 0.0288(16) Uani 1 1 d .
H29 H 0.179579 1.008814 0.001604 0.035 Uiso 1 1 calc R
C30 C 0.3812(10) 0.9423(5) 0.0866(4) 0.0264(15) Uani 1 1 d .
H30 H 0.495498 0.904655 0.058176 0.032 Uiso 1 1 calc R

loop_
_atom_site_aniso_label
_atom_site_aniso_U_11
_atom_site_aniso_U_22
_atom_site_aniso_U_33
_atom_site_aniso_U_23
_atom_site_aniso_U_13
_atom_site_aniso_U_12
Pd1 0.0141(2) 0.0123(2) 0.0154(2) 0.00229(16) -0.0011(2) -0.0034(2)
Pd2 0.0161(3) 0.0125(2) 0.0155(2) 0.00237(16) 0.0009(2) -0.0001(2)
Fe1 0.0127(4) 0.0115(4) 0.0216(4) 0.0045(3) 0.0017(4) -0.0001(4)
Fe2 0.0212(5) 0.0122(4) 0.0212(5) 0.0043(3) -0.0049(4) -0.0038(4)
O1 0.018(2) 0.015(2) 0.023(2) 0.0037(17) -0.0048(18) -0.0052(18)
O2 0.024(2) 0.017(2) 0.023(2) 0.0014(17) -0.005(2) 0.003(2)
O3 0.018(2) 0.015(2) 0.023(2) 0.0039(17) 0.0012(19) 0.0009(19)
O4 0.026(2) 0.023(2) 0.017(2) -0.0019(17) 0.0041(19) -0.003(2)
N1 0.025(3) 0.023(3) 0.022(3) 0.004(2) -0.009(2) -0.013(2)
N2 0.020(3) 0.019(3) 0.021(3) 0.004(2) 0.002(2) 0.001(2)
C1 0.011(3) 0.028(3) 0.030(4) 0.001(3) 0.004(3) 0.006(3)
C2 0.015(3) 0.021(3) 0.040(4) 0.015(3) 0.007(3) 0.005(3)
C3 0.017(3) 0.010(3) 0.059(5) -0.001(3) 0.005(3) 0.002(3)
C4 0.025(4) 0.023(3) 0.028(3) -0.003(3) 0.003(3) 0.009(3)
C5 0.013(3) 0.019(3) 0.034(4) 0.003(3) 0.005(3) 0.002(3)
C6 0.014(3) 0.019(3) 0.021(3) 0.003(2) 0.004(3) 0.003(3)
C7 0.006(3) 0.014(3) 0.040(4) 0.008(3) 0.005(3) 0.005(2)
C8 0.011(3) 0.011(3) 0.029(3) 0.006(2) -0.004(3) 0.002(2)
C9 0.010(3) 0.010(3) 0.026(3) 0.004(2) 0.005(3) 0.003(2)
C10 0.017(3) 0.015(3) 0.020(3) 0.006(2) 0.003(3) 0.002(3)
C11 0.031(4) 0.018(3) 0.038(4) 0.006(3) -0.012(3) -0.015(3)
C12 0.025(4) 0.029(4) 0.052(5) 0.009(3) -0.018(4) -0.004(3)
C13 0.042(5) 0.053(5) 0.026(4) -0.007(3) -0.008(3) -0.027(4)
C14 0.015(3) 0.023(3) 0.016(3) 0.003(2) 0.002(3) -0.007(3)
C15 0.017(3) 0.028(3) 0.029(3) -0.003(3) -0.004(3) -0.002(3)
C16 0.013(3) 0.023(3) 0.025(3) 0.005(3) -0.002(3) -0.005(3)
C17 0.030(4) 0.039(4) 0.020(3) 0.002(3) 0.009(3) -0.005(3)
C18 0.025(4) 0.028(3) 0.024(3) 0.006(3) 0.011(3) 0.001(3)
C19 0.035(4) 0.019(3) 0.029(4) -0.005(3) 0.000(3) -0.001(3)
C20 0.020(3) 0.021(3) 0.032(4) 0.004(3) 0.000(3) -0.005(3)
C21 0.017(3) 0.010(3) 0.030(3) 0.005(2) -0.005(3) 0.000(3)
C22 0.022(3) 0.010(3) 0.042(4) 0.003(3) -0.011(3) -0.007(3)
C23 0.031(4) 0.018(3) 0.026(3) 0.002(3) -0.014(3) -0.010(3)
C24 0.023(3) 0.014(3) 0.020(3) 0.000(2) -0.002(3) -0.006(3)
C25 0.028(3) 0.007(3) 0.018(3) 0.003(2) -0.003(3) -0.005(3)
C26 0.033(4) 0.021(3) 0.029(4) 0.004(3) -0.009(3) -0.017(3)
C27 0.038(4) 0.014(3) 0.029(3) -0.003(3) 0.002(3) -0.012(3)
C28 0.030(4) 0.015(3) 0.040(4) 0.007(3) -0.001(3) -0.004(3)
C29 0.040(4) 0.017(3) 0.029(3) 0.011(3) -0.007(3) -0.009(3)
C30 0.028(4) 0.023(3) 0.029(4) 0.006(3) 0.005(3) -0.011(3)

loop_
_atom_type_symbol
_atom_type_description
_atom_type_scat_dispersion_real
_atom_type_scat_dispersion_imag
_atom_type_scat_source
C C 0.0033 0.0016 'International Tables Vol C Tables 4.2.6.8 and 6.1.1.4'
H H 0.0000 0.0000 'International Tables Vol C Tables 4.2.6.8 and 6.1.1.4'
Fe Fe 0.3463 0.8444 'International Tables Vol C Tables 4.2.6.8 and 6.1.1.4'
N N 0.0061 0.0033 'International Tables Vol C Tables 4.2.6.8 and 6.1.1.4'
O O 0.0106 0.0060 'International Tables Vol C Tables 4.2.6.8 and 6.1.1.4'
Pd Pd -0.9988 1.0072 'International Tables Vol C Tables 4.2.6.8 and 6.1.1.4'

loop_
_geom_angle_atom_site_label_1
_geom_angle_atom_site_label_2
_geom_angle_atom_site_label_3
_geom_angle
O1 Pd1 Pd2 76.11(10)
O1 Pd1 O4 93.04(17)
O1 Pd1 N1 170.72(17)
O4 Pd1 Pd2 74.81(11)
N1 Pd1 Pd2 112.00(14)
N1 Pd1 O4 93.52(18)
C9 Pd1 Pd2 112.36(16)
C9 Pd1 O1 91.2(2)
C9 Pd1 O4 172.4(2)
C9 Pd1 N1 81.6(2)
O2 Pd2 Pd1 78.24(11)
O3 Pd2 Pd1 80.14(11)
O3 Pd2 O2 93.96(17)
O3 Pd2 N2 169.37(17)
N2 Pd2 Pd1 110.00(14)
N2 Pd2 O2 91.35(18)
C25 Pd2 Pd1 105.30(16)
C25 Pd2 O2 175.1(2)
C25 Pd2 O3 90.0(2)
C25 Pd2 N2 84.3(2)
C1 Fe1 C2 41.0(3)
C1 Fe1 C3 69.0(3)
C1 Fe1 C4 68.8(3)
C1 Fe1 C5 40.6(2)
C1 Fe1 C6 118.1(3)
C1 Fe1 C7 152.8(2)
C1 Fe1 C8 164.7(3)
C1 Fe1 C9 125.4(3)
C1 Fe1 C10 106.0(3)
C2 Fe1 C3 40.4(3)
C2 Fe1 C9 165.3(3)
C2 Fe1 C10 129.1(3)
C3 Fe1 C9 150.7(3)
C4 Fe1 C2 68.4(3)
C4 Fe1 C3 41.2(3)
C4 Fe1 C5 41.2(3)
C4 Fe1 C7 128.7(3)
C4 Fe1 C9 115.2(2)
C4 Fe1 C10 148.3(3)
C5 Fe1 C2 68.6(3)
C5 Fe1 C3 69.4(3)
C5 Fe1 C7 166.1(3)
C5 Fe1 C9 104.1(2)
C5 Fe1 C10 114.3(3)
C6 Fe1 C2 110.1(2)
C6 Fe1 C3 130.3(3)
C6 Fe1 C4 168.4(3)
C6 Fe1 C5 149.9(3)
C6 Fe1 C7 41.2(3)
C6 Fe1 C8 68.5(2)
C6 Fe1 C9 69.4(2)
C6 Fe1 C10 41.6(2)
C7 Fe1 C2 119.8(3)
C7 Fe1 C3 109.1(3)
C7 Fe1 C9 70.1(2)
C7 Fe1 C10 70.1(3)
C8 Fe1 C2 152.8(3)
C8 Fe1 C3 118.4(3)
C8 Fe1 C4 107.2(3)
C8 Fe1 C5 126.8(3)
C8 Fe1 C7 40.8(2)
C8 Fe1 C9 41.7(2)
C8 Fe1 C10 69.1(2)
C10 Fe1 C3 168.2(3)
C10 Fe1 C9 40.8(2)
C22 Fe2 C21 39.8(2)
C22 Fe2 C25 67.2(2)
C22 Fe2 C29 127.0(3)
C22 Fe2 C30 161.4(3)
C23 Fe2 C21 67.2(2)
C23 Fe2 C22 40.1(3)
C23 Fe2 C25 67.9(2)
C23 Fe2 C26 160.2(3)
C23 Fe2 C29 108.3(3)
C23 Fe2 C30 123.9(3)
C24 Fe2 C21 67.6(2)
C24 Fe2 C22 67.8(2)
C24 Fe2 C23 40.5(2)
C24 Fe2 C25 40.8(2)
C24 Fe2 C26 123.3(3)
C24 Fe2 C27 160.8(3)
C24 Fe2 C28 156.3(2)
C24 Fe2 C29 119.8(2)
C24 Fe2 C30 106.0(3)
C25 Fe2 C21 39.7(2)
C26 Fe2 C21 122.2(2)
C26 Fe2 C22 157.6(3)
C26 Fe2 C25 107.3(3)
C26 Fe2 C29 67.3(3)
C26 Fe2 C30 40.5(2)
C27 Fe2 C21 110.5(3)
C27 Fe2 C22 123.9(3)
C27 Fe2 C23 158.0(3)
C27 Fe2 C25 125.5(2)
C27 Fe2 C26 40.2(3)
C27 Fe2 C28 39.6(3)
C27 Fe2 C29 67.5(3)
C27 Fe2 C30 67.5(3)
C28 Fe2 C21 128.2(3)
C28 Fe2 C22 111.5(3)
C28 Fe2 C23 123.3(3)
C28 Fe2 C25 162.6(3)
C28 Fe2 C26 66.8(3)
C28 Fe2 C29 40.2(3)
C28 Fe2 C30 66.7(3)
C29 Fe2 C21 164.1(3)
C29 Fe2 C25 154.7(3)
C30 Fe2 C21 156.0(3)
C30 Fe2 C25 120.4(3)
C30 Fe2 C29 39.4(3)
C14 O1 Pd1 126.1(4)
C14 O2 Pd2 121.8(4)
C16 O3 Pd2 122.5(4)
C16 O4 Pd1 124.0(4)
C11 N1 Pd1 111.1(4)
C12 N1 Pd1 106.8(4)
C12 N1 C11 107.8(5)
C13 N1 Pd1 113.2(4)
C13 N1 C11 109.0(5)
C13 N1 C12 108.8(5)
C18 N2 Pd2 112.5(4)
C18 N2 C19 107.5(5)
C18 N2 C20 108.7(5)
C19 N2 Pd2 106.5(4)
C19 N2 C20 111.0(5)
C20 N2 Pd2 110.6(4)
Fe1 C1 H1 125.7
C2 C1 Fe1 70.1(4)
C2 C1 H1 125.9
C5 C1 Fe1 69.9(4)
C5 C1 H1 125.9
C5 C1 C2 108.3(6)
Fe1 C2 H2 127.2
C1 C2 Fe1 68.9(3)
C1 C2 H2 125.6
C3 C2 Fe1 69.9(4)
C3 C2 C1 108.8(6)
C3 C2 H2 125.6
Fe1 C3 H3 126.5
C2 C3 Fe1 69.7(3)
C2 C3 H3 126.5
C2 C3 C4 107.1(6)
C4 C3 Fe1 68.9(3)
C4 C3 H3 126.5
Fe1 C4 H4 126.4
C3 C4 Fe1 69.9(3)
C3 C4 H4 125.9
C5 C4 Fe1 69.4(3)
C5 C4 C3 108.2(6)
C5 C4 H4 125.9
Fe1 C5 H5 126.6
C1 C5 Fe1 69.5(4)
C1 C5 C4 107.6(6)
C1 C5 H5 126.2
C4 C5 Fe1 69.4(4)
C4 C5 H5 126.2
Fe1 C6 H6 126.7
C7 C6 Fe1 69.8(3)
C7 C6 H6 125.5
C7 C6 C10 109.0(5)
C10 C6 Fe1 69.6(3)
C10 C6 H6 125.5
Fe1 C7 H7 126.6
C6 C7 Fe1 69.0(3)
C6 C7 H7 126.7
C8 C7 Fe1 69.2(3)
C8 C7 C6 106.6(5)
C8 C7 H7 126.7
C7 C8 Fe1 70.0(3)
C7 C8 C9 110.1(5)
C7 C8 C11 132.7(6)
C9 C8 Fe1 70.3(3)
C9 C8 C11 117.2(5)
C11 C8 Fe1 126.5(4)
Pd1 C9 Fe1 121.7(3)
C8 C9 Pd1 114.6(4)
C8 C9 Fe1 68.0(3)
C10 C9 Pd1 138.7(5)
C10 C9 Fe1 68.9(3)
C10 C9 C8 106.3(5)
Fe1 C10 H10 126.5
C6 C10 Fe1 68.7(3)
C6 C10 H10 126.0
C9 C10 Fe1 70.3(3)
C9 C10 C6 108.0(6)
C9 C10 H10 126.0
N1 C11 C8 107.8(5)
N1 C11 H11A 110.1
N1 C11 H11B 110.2
C8 C11 H11A 110.2
C8 C11 H11B 110.2
H11A C11 H11B 108.5
N1 C12 H12A 109.5
N1 C12 H12B 109.5
N1 C12 H12C 109.5
H12A C12 H12B 109.5
H12A C12 H12C 109.5
H12B C12 H12C 109.5
N1 C13 H13A 109.5
N1 C13 H13B 109.5
N1 C13 H13C 109.5
H13A C13 H13B 109.5
H13A C13 H13C 109.5
H13B C13 H13C 109.5
O1 C14 C15 116.6(5)
O2 C14 O1 126.0(6)
O2 C14 C15 117.4(5)
C14 C15 H15A 109.5
C14 C15 H15B 109.5
C14 C15 H15C 109.5
H15A C15 H15B 109.5
H15A C15 H15C 109.5
H15B C15 H15C 109.5
O3 C16 O4 126.7(6)
O3 C16 C17 116.4(6)
O4 C16 C17 117.0(6)
C16 C17 H17A 109.5
C16 C17 H17B 109.5
C16 C17 H17C 109.5
H17A C17 H17B 109.5
H17A C17 H17C 109.5
H17B C17 H17C 109.5
N2 C18 H18A 109.5
N2 C18 H18B 109.5
N2 C18 H18C 109.5
H18A C18 H18B 109.5
H18A C18 H18C 109.5
H18B C18 H18C 109.5
N2 C19 H19A 109.5
N2 C19 H19B 109.5
N2 C19 H19C 109.5
H19A C19 H19B 109.5
H19A C19 H19C 109.5
H19B C19 H19C 109.5
N2 C20 H20A 109.9
N2 C20 H20B 109.9
H20A C20 H20B 108.3
C21 C20 N2 109.0(5)
C21 C20 H20A 109.9
C21 C20 H20B 109.9
C20 C21 Fe2 132.6(4)
C22 C21 Fe2 69.2(3)
C22 C21 C20 133.0(6)
C25 C21 Fe2 69.7(3)
C25 C21 C20 118.2(5)
C25 C21 C22 108.3(5)
Fe2 C22 H22 125.1
C21 C22 Fe2 71.0(4)
C21 C22 H22 125.7
C21 C22 C23 108.6(6)
C23 C22 Fe2 69.7(4)
C23 C22 H22 125.7
Fe2 C23 H23 126.3
C22 C23 Fe2 70.1(4)
C22 C23 H23 126.2
C22 C23 C24 107.6(5)
C24 C23 Fe2 68.9(3)
C24 C23 H23 126.2
Fe2 C24 H24 124.0
C23 C24 Fe2 70.6(3)
C23 C24 H24 126.0
C23 C24 C25 108.1(6)
C25 C24 Fe2 71.1(3)
C25 C24 H24 126.0
Pd2 C25 Fe2 124.7(3)
C21 C25 Pd2 114.6(4)
C21 C25 Fe2 70.7(3)
C21 C25 C24 107.5(5)
C24 C25 Pd2 137.9(5)
C24 C25 Fe2 68.2(3)
Fe2 C26 H26 126.0
C27 C26 Fe2 69.2(4)
C27 C26 H26 126.5
C27 C26 C30 107.0(6)
C30 C26 Fe2 69.9(4)
C30 C26 H26 126.5
Fe2 C27 H27 124.7
C26 C27 Fe2 70.6(3)
C26 C27 H27 126.0
C28 C27 Fe2 70.3(4)
C28 C27 C26 108.0(6)
C28 C27 H27 126.0
Fe2 C28 H28 125.4
C27 C28 Fe2 70.1(3)
C27 C28 H28 125.3
C27 C28 C29 109.3(6)
C29 C28 Fe2 70.7(3)
C29 C28 H28 125.3
Fe2 C29 H29 125.9
C28 C29 Fe2 69.0(4)
C28 C29 H29 126.5
C30 C29 Fe2 70.1(3)
C30 C29 C28 107.1(6)
C30 C29 H29 126.5
Fe2 C30 H30 125.8
C26 C30 Fe2 69.6(4)
C26 C30 H30 125.7
C29 C30 Fe2 70.5(4)
C29 C30 C26 108.5(6)
C29 C30 H30 125.7

loop_
_geom_bond_atom_site_label_1
_geom_bond_atom_site_label_2
_geom_bond_distance
Pd1 Pd2 3.0254(7)
Pd1 O1 2.051(4)
Pd1 O4 2.144(4)
Pd1 N1 2.102(5)
Pd1 C9 1.954(6)
Pd2 O2 2.136(4)
Pd2 O3 2.023(4)
Pd2 N2 2.069(5)
Pd2 C25 1.927(6)
Fe1 C1 2.016(6)
Fe1 C2 2.032(6)
Fe1 C3 2.035(6)
Fe1 C4 2.022(6)
Fe1 C5 2.022(6)
Fe1 C6 2.020(6)
Fe1 C7 2.031(6)
Fe1 C8 2.020(6)
Fe1 C9 2.052(5)
Fe1 C10 2.033(6)
Fe2 C21 2.082(6)
Fe2 C22 2.057(6)
Fe2 C23 2.052(6)
Fe2 C24 2.030(6)
Fe2 C25 2.069(5)
Fe2 C26 2.055(7)
Fe2 C27 2.037(6)
Fe2 C28 2.040(6)
Fe2 C29 2.062(6)
Fe2 C30 2.058(7)
O1 C14 1.267(7)
O2 C14 1.246(7)
O3 C16 1.255(7)
O4 C16 1.282(7)
N1 C11 1.497(7)
N1 C12 1.470(8)
N1 C13 1.466(8)
N2 C18 1.485(7)
N2 C19 1.489(8)
N2 C20 1.503(8)
C1 H1 0.9500
C1 C2 1.418(9)
C1 C5 1.402(9)
C2 H2 0.9500
C2 C3 1.405(10)
C3 H3 0.9500
C3 C4 1.428(9)
C4 H4 0.9500
C4 C5 1.424(9)
C5 H5 0.9500
C6 H6 0.9500
C6 C7 1.426(9)
C6 C10 1.440(8)
C7 H7 0.9500
C7 C8 1.411(8)
C8 C9 1.449(9)
C8 C11 1.505(8)
C9 C10 1.424(8)
C10 H10 0.9500
C11 H11A 0.9900
C11 H11B 0.9900
C12 H12A 0.9800
C12 H12B 0.9800
C12 H12C 0.9800
C13 H13A 0.9800
C13 H13B 0.9800
C13 H13C 0.9800
C14 C15 1.488(8)
C15 H15A 0.9800
C15 H15B 0.9800
C15 H15C 0.9800
C16 C17 1.502(8)
C17 H17A 0.9800
C17 H17B 0.9800
C17 H17C 0.9800
C18 H18A 0.9800
C18 H18B 0.9800
C18 H18C 0.9800
C19 H19A 0.9800
C19 H19B 0.9800
C19 H19C 0.9800
C20 H20A 0.9900
C20 H20B 0.9900
C20 C21 1.487(8)
C21 C22 1.409(8)
C21 C25 1.408(9)
C22 H22 0.9500
C22 C23 1.410(9)
C23 H23 0.9500
C23 C24 1.414(9)
C24 H24 0.9500
C24 C25 1.428(8)
C26 H26 0.9500
C26 C27 1.407(10)
C26 C30 1.424(9)
C27 H27 0.9500
C27 C28 1.380(9)
C28 H28 0.9500
C28 C29 1.412(9)
C29 H29 0.9500
C29 C30 1.389(9)
C30 H30 0.9500

loop_
_twin_individual_id
_twin_individual_mass_fraction_refined
1 0.8462(8)
2 0.1538(8)
